data_1552146
loop_
_publ_author_name
'Jackson, Cassidy E.'
'Lin, Chun-Yi'
'Johnson, Spencer H.'
'van Tol, Johan'
'Zadrozny, Joseph M.'

_publ_section_title
;
 Nuclear-spin-pattern control of electron-spin dynamics in a series of
 V(iv) complexes
;
_journal_name_full 'Chemical Science'
_journal_paper_doi 10.1039/C9SC02899D
_journal_year 2019
_chemical_formula_moiety 'C18 H6 Br6 O6 V, 2(C12 H28 N)'
_chemical_formula_sum 'C42 H62 Br6 N2 O6 V'
_chemical_formula_weight 1221.33
_chemical_name_common (n-Bu3NH)2[V(4,5-Br2-C6H2O2)3]
_chemical_name_systematic 'tris(4,5-dibromo-catecholato)vanadate(IV) bis-tri-n-butylammonium'
_chemical_properties_physical Air-sensitive,Heat-sensitive
_space_group_crystal_system tetragonal
_space_group_IT_number 96
_space_group_name_Hall 'P 4nw 2abw'
_space_group_name_H-M_alt 'P 43 21 2'
_symmetry_space_group_name_Hall 'P 4nw 2abw'
_symmetry_space_group_name_H-M 'P 43 21 2'
_atom_sites_solution_hydrogens geom
_atom_sites_solution_primary dual
_audit_creation_date 2019-05-15
_audit_creation_method
;
Olex2 1.2
(compiled 2018.05.29 svn.r3508 for OlexSys, GUI svn.r5506)
;
_audit_update_record
;
2019-06-07 deposited with the CCDC.    2019-08-05 downloaded from the CCDC.
;
_cell_angle_alpha 90
_cell_angle_beta 90
_cell_angle_gamma 90
_cell_formula_units_Z 4
_cell_length_a 10.7250(6)
_cell_length_b 10.7250(6)
_cell_length_c 42.298(3)
_cell_measurement_reflns_used 9717
_cell_measurement_temperature 120(2)
_cell_measurement_theta_max 28.20
_cell_measurement_theta_min 2.69
_cell_volume 4865.4(5)
_computing_cell_refinement 'SAINT V8.38A (?, 2016)'
_computing_data_reduction 'SAINT V8.38A (?, 2016)'
_computing_molecular_graphics 'Olex2 (Dolomanov et al., 2009)'
_computing_publication_material 'Olex2 (Dolomanov et al., 2009)'
_computing_structure_refinement 'XL (Sheldrick, 2008)'
_computing_structure_solution 'ShelXT (Sheldrick, 2015)'
_diffrn_ambient_temperature 119.76
_diffrn_measured_fraction_theta_full 1.000
_diffrn_measured_fraction_theta_max 1.000
_diffrn_measurement_device_type 'Bruker APEX-II CCD'
_diffrn_measurement_method '\f and \w scans'
_diffrn_radiation_type MoK\a
_diffrn_radiation_wavelength 0.71073
_diffrn_reflns_av_R_equivalents 0.0872
_diffrn_reflns_av_unetI/netI 0.0223
_diffrn_reflns_Laue_measured_fraction_full 1.000
_diffrn_reflns_Laue_measured_fraction_max 1.000
_diffrn_reflns_limit_h_max 13
_diffrn_reflns_limit_h_min -13
_diffrn_reflns_limit_k_max 13
_diffrn_reflns_limit_k_min -13
_diffrn_reflns_limit_l_max 51
_diffrn_reflns_limit_l_min -51
_diffrn_reflns_number 408403
_diffrn_reflns_point_group_measured_fraction_full 1.000
_diffrn_reflns_point_group_measured_fraction_max 1.000
_diffrn_reflns_theta_full 25.242
_diffrn_reflns_theta_max 25.679
_diffrn_reflns_theta_min 1.926
_diffrn_standards_number 0
_exptl_absorpt_coefficient_mu 5.176
_exptl_absorpt_correction_T_max 0.7043
_exptl_absorpt_correction_T_min 0.6083
_exptl_absorpt_correction_type multi-scan
_exptl_absorpt_process_details
'SADABS-2016/2 (Bruker,2016/2) was used for absorption correction. wR2(int) was 0.1220 before and 0.1131 after correction. The Ratio of minimum to maximum transmission is 0.8637. The \l/2 correction factor is Not present.'
_exptl_crystal_colour blue
_exptl_crystal_colour_primary blue
_exptl_crystal_density_diffrn 1.667
_exptl_crystal_description Block
_exptl_crystal_F_000 2436
_exptl_crystal_recrystallization_method 'slow evaporation'
_exptl_crystal_size_max 0.156
_exptl_crystal_size_mid 0.154
_exptl_crystal_size_min 0.146
_refine_diff_density_max 0.955
_refine_diff_density_min -0.694
_refine_diff_density_rms 0.125
_refine_ls_abs_structure_details
;
 Flack x determined using 1744 quotients [(I+)-(I-)]/[(I+)+(I-)]
 (Parsons, Flack and Wagner, Acta Cryst. B69 (2013) 249-259).
;
_refine_ls_abs_structure_Flack 0.059(5)
_refine_ls_extinction_method none
_refine_ls_goodness_of_fit_ref 1.148
_refine_ls_hydrogen_treatment constr
_refine_ls_matrix_type full
_refine_ls_number_parameters 259
_refine_ls_number_reflns 4625
_refine_ls_number_restraints 2
_refine_ls_restrained_S_all 1.148
_refine_ls_R_factor_all 0.0525
_refine_ls_R_factor_gt 0.0508
_refine_ls_shift/su_max 0.000
_refine_ls_shift/su_mean 0.000
_refine_ls_structure_factor_coef Fsqd
_refine_ls_weighting_details 'w=1/[\s^2^(Fo^2^)+(0.0689P)^2^+16.3328P] where P=(Fo^2^+2Fc^2^)/3'
_refine_ls_weighting_scheme calc
_refine_ls_wR_factor_gt 0.1459
_refine_ls_wR_factor_ref 0.1500
_reflns_Friedel_coverage 0.666
_reflns_Friedel_fraction_full 1.000
_reflns_Friedel_fraction_max 1.000
_reflns_number_gt 4495
_reflns_number_total 4625
_reflns_threshold_expression 'I > 2\s(I)'
_cod_data_source_file c9sc02899d2.cif
_cod_data_source_block jz29
_cod_original_cell_volume 4865.3(6)
_cod_database_code 1552146
_shelx_shelxl_version_number 2018/3
_shelx_space_group_comment
;
The symmetry employed for this shelxl refinement is uniquely defined
by the following loop, which should always be used as a source of
symmetry information in preference to the above space-group names.
They are only intended as comments.
;
_shelx_estimated_absorpt_t_max 0.519
_shelx_estimated_absorpt_t_min 0.499
_olex2_refinement_description
;
1. Fixed Uiso
 At 1.2 times of:
  All C(H) groups, All C(H,H) groups, All C(H,H,H,H) groups, All N(H) groups
 At 1.5 times of:
  All C(H,H,H) groups
2. Restrained distances
 C20-C18
 1.52 with sigma of 0.02
 C20-C18A
 1.52 with sigma of 0.02
3. Others
 Sof(H20C)=Sof(H20D)=Sof(C18A)=Sof(H18C)=Sof(H18D)=Sof(H1AC)=Sof(H1AD)=
 Sof(C1A)=Sof(H1AE)=Sof(H1AF)=Sof(H1AG)=Sof(C5AB)=Sof(H5AD)=Sof(H5AE)=Sof(H5AF)=
 Sof(C4AB)=Sof(H4AC)=Sof(H4AD)=Sof(C2AB)=Sof(H2AC)=Sof(H2AD)=1-FVAR(1)
 Sof(C2AA)=Sof(H2AA)=Sof(H2AB)=Sof(C18)=Sof(H18A)=Sof(H18B)=Sof(H20A)=
 Sof(H20B)=Sof(C4AA)=Sof(H4AA)=Sof(H4AB)=Sof(C5AA)=Sof(H5AA)=Sof(H5AB)=
 Sof(H5AC)=Sof(C1)=Sof(H1A)=Sof(H1B)=Sof(H1C)=Sof(H1AA)=Sof(H1AB)=FVAR(1)
4.a Ternary CH refined with riding coordinates:
 N3(H3)
4.b Secondary CH2 refined with riding coordinates:
 C3AA(H3AA,H3AB), C0AA(H0AA,H0AB), C2AA(H2AA,H2AB), C15(H15A,H15B), C18(H18A,
 H18B), C20(H20A,H20B), C20(H20C,H20D), C4AA(H4AA,H4AB), C6AA(H6AA,H6AB),
 C18A(H18C,H18D), C1AB(H1AA,H1AB), C1AB(H1AC,H1AD), C4AB(H4AC,H4AD), C2AB(H2AC,
 H2AD)
4.c Aromatic/amide H refined with riding coordinates:
 C4(H4), C8(H8), C21(H21)
4.d Idealised Me refined as rotating group:
 C5AA(H5AA,H5AB,H5AC), C7AA(H7AA,H7AB,H7AC), C1(H1A,H1B,H1C), C1A(H1AE,H1AF,
 H1AG), C5AB(H5AD,H5AE,H5AF)
;
_olex2_submission_special_instructions 'No special instructions were received'

loop_
_space_group_symop_operation_xyz
'x, y, z'
'-y+1/2, x+1/2, z+3/4'
'-x, -y, z+1/2'
'y+1/2, -x+1/2, z+1/4'
'x+1/2, -y+1/2, -z+1/4'
'-x+1/2, y+1/2, -z+3/4'
'y, x, -z'
'-y, -x, -z+1/2'

loop_
_atom_site_label
_atom_site_type_symbol
_atom_site_fract_x
_atom_site_fract_y
_atom_site_fract_z
_atom_site_U_iso_or_equiv
_atom_site_adp_type
_atom_site_occupancy
_atom_site_site_symmetry_order
_atom_site_calc_flag
_atom_site_refinement_flags_posn
_atom_site_refinement_flags_adp
_atom_site_refinement_flags_occupancy
_atom_site_disorder_assembly
_atom_site_disorder_group
Br1 Br 0.23775(9) 1.65556(10) 0.28474(3) 0.0552(3) Uani 1 1 d . . . . .
V2 V 0.73355(12) 1.26645(12) 0.250000 0.0311(4) Uani 1 2 d S T P . .
Br3 Br 1.20082(10) 1.40962(15) 0.35577(3) 0.0702(4) Uani 1 1 d . . . . .
Br4 Br 1.04937(16) 1.16806(12) 0.39013(3) 0.0828(5) Uani 1 1 d . . . . .
O1 O 0.7753(5) 1.1685(5) 0.28738(14) 0.0387(13) Uani 1 1 d . . . . .
O2 O 0.5943(5) 1.3226(5) 0.27555(13) 0.0343(12) Uani 1 1 d . . . . .
O3 O 0.8792(5) 1.3560(5) 0.26424(13) 0.0366(12) Uani 1 1 d . . . . .
C4 C 0.4303(8) 1.4759(8) 0.2794(2) 0.0396(19) Uani 1 1 d . . . . .
H4 H 0.398984 1.444721 0.298838 0.048 Uiso 1 1 calc R . . . .
C5 C 1.0604(9) 1.3303(10) 0.3362(2) 0.048(2) Uani 1 1 d . . . . .
C6 C 0.9231(8) 1.3214(8) 0.29219(19) 0.0385(18) Uani 1 1 d . . . . .
C7 C 0.5331(7) 1.4208(7) 0.26429(19) 0.0341(16) Uani 1 1 d . . . . .
C8 C 1.0235(8) 1.3778(9) 0.3076(2) 0.0420(19) Uani 1 1 d . . . . .
H8 H 1.065266 1.447158 0.298502 0.050 Uiso 1 1 calc R . . . .
C9 C 0.3761(8) 1.5793(7) 0.2643(2) 0.0392(18) Uani 1 1 d . . . . .
C10 C 1.0004(10) 1.2340(10) 0.3499(2) 0.051(3) Uani 1 1 d . . . . .
C11 C 0.8645(8) 1.2180(8) 0.3054(2) 0.0384(18) Uani 1 1 d . . . . .
C21 C 0.8997(10) 1.1742(9) 0.3352(2) 0.048(2) Uani 1 1 d . . . . .
H21 H 0.857198 1.106966 0.345085 0.058 Uiso 1 1 calc R . . . .
N3 N 1.4667(8) 1.0436(9) 0.0502(2) 0.057(2) Uani 1 1 d . . . . .
H3 H 1.413958 1.111982 0.041313 0.068 Uiso 1 1 calc R . . . .
C3AA C 1.6531(9) 1.1876(11) 0.0478(3) 0.058(3) Uani 1 1 d . . . . .
H3AA H 1.660072 1.193128 0.071133 0.069 Uiso 1 1 calc R . . . .
H3AB H 1.597356 1.255313 0.040510 0.069 Uiso 1 1 calc R . . . .
C0AA C 1.6009(9) 1.0659(10) 0.0388(2) 0.052(2) Uani 1 1 d . . . . .
H0AA H 1.654969 0.999466 0.047520 0.063 Uiso 1 1 calc R . . . .
H0AB H 1.602792 1.058749 0.015492 0.063 Uiso 1 1 calc R . . . .
C2AA C 1.4805(16) 0.8010(16) 0.0467(4) 0.045(4) Uiso 0.69(3) 1 d . . . A 1
H2AA H 1.466883 0.790350 0.069722 0.054 Uiso 0.69(3) 1 calc R . . A 1
H2AB H 1.571442 0.808831 0.043282 0.054 Uiso 0.69(3) 1 calc R . . A 1
C15 C 1.4567(11) 1.0503(12) 0.0848(3) 0.062(3) Uani 1 1 d . . . . .
H15A H 1.484111 1.133441 0.092229 0.074 Uiso 1 1 calc R . . B 1
H15B H 1.511330 0.986649 0.094568 0.074 Uiso 1 1 calc R . . B 1
C18 C 1.3098(17) 1.0665(17) 0.1284(4) 0.063(5) Uiso 0.69(3) 1 d D . . A 1
H18A H 1.362979 1.013669 0.142045 0.076 Uiso 0.69(3) 1 calc R . . A 1
H18B H 1.336061 1.154288 0.131123 0.076 Uiso 0.69(3) 1 calc R . . A 1
C20 C 1.3259(14) 1.0284(15) 0.0943(3) 0.077(4) Uani 1 1 d D . . . .
H20A H 1.304922 0.939095 0.091788 0.093 Uiso 0.69(3) 1 calc R . . A 1
H20B H 1.269200 1.077712 0.080742 0.093 Uiso 0.69(3) 1 calc R . . A 1
H20C H 1.327809 0.959274 0.109833 0.093 Uiso 0.31(3) 1 calc R . . A 2
H20D H 1.282611 0.995940 0.075377 0.093 Uiso 0.31(3) 1 calc R . . A 2
C4AA C 1.435(2) 0.684(2) 0.0299(6) 0.063(6) Uiso 0.69(3) 1 d . . . A 1
H4AA H 1.347601 0.666296 0.035871 0.076 Uiso 0.69(3) 1 calc R . . A 1
H4AB H 1.438899 0.695833 0.006761 0.076 Uiso 0.69(3) 1 calc R . . A 1
C6AA C 1.7802(10) 1.2022(12) 0.0330(3) 0.062(3) Uani 1 1 d . . . . .
H6AA H 1.826139 1.122543 0.035051 0.074 Uiso 1 1 calc R . . . .
H6AB H 1.769843 1.219653 0.010167 0.074 Uiso 1 1 calc R . . . .
C5AA C 1.5163(17) 0.5762(17) 0.0393(5) 0.057(4) Uiso 0.69(3) 1 d . . . A 1
H5AA H 1.486535 0.500133 0.028941 0.086 Uiso 0.69(3) 1 calc GR . . A 1
H5AB H 1.513151 0.565398 0.062289 0.086 Uiso 0.69(3) 1 calc GR . . A 1
H5AC H 1.602435 0.592882 0.032786 0.086 Uiso 0.69(3) 1 calc GR . . A 1
C7AA C 1.8547(14) 1.3022(17) 0.0473(4) 0.096(5) Uani 1 1 d . . . . .
H7AA H 1.925853 1.321285 0.033541 0.144 Uiso 1 1 calc GR . . . .
H7AB H 1.885065 1.275248 0.068012 0.144 Uiso 1 1 calc GR . . . .
H7AC H 1.803002 1.376909 0.049735 0.144 Uiso 1 1 calc GR . . . .
C1 C 1.177(2) 1.053(3) 0.1379(6) 0.084(6) Uiso 0.69(3) 1 d . . . A 1
H1A H 1.162052 0.966504 0.144607 0.126 Uiso 0.69(3) 1 calc GR . . A 1
H1B H 1.123348 1.072809 0.119937 0.126 Uiso 0.69(3) 1 calc GR . . A 1
H1C H 1.159253 1.109411 0.155468 0.126 Uiso 0.69(3) 1 calc GR . . A 1
C18A C 1.243(7) 1.126(6) 0.108(2) 0.15(3) Uiso 0.31(3) 1 d D . . A 2
H18C H 1.294928 1.184895 0.120214 0.174 Uiso 0.31(3) 1 calc R . . A 2
H18D H 1.204941 1.173262 0.090351 0.174 Uiso 0.31(3) 1 calc R . . A 2
C1AB C 1.4190(10) 0.9215(10) 0.0365(3) 0.059(3) Uani 1 1 d . . . . .
H1AA H 1.329174 0.915246 0.041645 0.071 Uiso 0.69(3) 1 calc R . . A 1
H1AB H 1.425799 0.927069 0.013222 0.071 Uiso 0.69(3) 1 calc R . . A 1
H1AC H 1.327809 0.913274 0.039438 0.071 Uiso 0.31(3) 1 calc R . . A 2
H1AD H 1.438971 0.914666 0.013737 0.071 Uiso 0.31(3) 1 calc R . . A 2
C1A C 1.141(4) 1.083(4) 0.1287(10) 0.059(10) Uiso 0.31(3) 1 d . . . A 2
H1AE H 1.080742 1.035271 0.116252 0.089 Uiso 0.31(3) 1 calc GR . . A 2
H1AF H 1.100019 1.154810 0.138363 0.089 Uiso 0.31(3) 1 calc GR . . A 2
H1AG H 1.175855 1.029305 0.145365 0.089 Uiso 0.31(3) 1 calc GR . . A 2
C5AB C 1.524(4) 0.590(4) 0.0520(12) 0.065(11) Uiso 0.31(3) 1 d . . . A 2
H5AD H 1.579381 0.556886 0.035586 0.097 Uiso 0.31(3) 1 calc GR . . A 2
H5AE H 1.466264 0.525071 0.058905 0.097 Uiso 0.31(3) 1 calc GR . . A 2
H5AF H 1.573884 0.618730 0.069990 0.097 Uiso 0.31(3) 1 calc GR . . A 2
C4AB C 1.453(5) 0.696(4) 0.0390(12) 0.060(12) Uiso 0.31(3) 1 d . . . A 2
H4AC H 1.362419 0.680642 0.041948 0.073 Uiso 0.31(3) 1 calc R . . A 2
H4AD H 1.468784 0.702887 0.015995 0.073 Uiso 0.31(3) 1 calc R . . A 2
C2AB C 1.489(3) 0.825(3) 0.0557(9) 0.042(8) Uiso 0.31(3) 1 d . . . A 2
H2AC H 1.462158 0.825797 0.078067 0.050 Uiso 0.31(3) 1 calc R . . A 2
H2AD H 1.580217 0.839454 0.054721 0.050 Uiso 0.31(3) 1 calc R . . A 2

loop_
_atom_site_aniso_label
_atom_site_aniso_U_11
_atom_site_aniso_U_22
_atom_site_aniso_U_33
_atom_site_aniso_U_23
_atom_site_aniso_U_13
_atom_site_aniso_U_12
Br1 0.0426(5) 0.0453(5) 0.0778(7) -0.0183(5) 0.0028(5) 0.0081(4)
V2 0.0286(6) 0.0286(6) 0.0360(9) -0.0040(5) -0.0040(5) 0.0003(7)
Br3 0.0466(6) 0.1145(11) 0.0496(6) -0.0230(6) -0.0162(5) -0.0029(6)
Br4 0.1300(13) 0.0625(7) 0.0560(6) -0.0053(5) -0.0473(8) 0.0264(7)
O1 0.040(3) 0.033(3) 0.044(3) -0.002(2) -0.004(3) 0.000(2)
O2 0.036(3) 0.029(3) 0.038(3) -0.002(2) -0.001(2) 0.000(2)
O3 0.034(3) 0.038(3) 0.038(3) -0.001(2) -0.005(2) -0.004(2)
C4 0.037(4) 0.033(4) 0.049(5) -0.013(3) 0.008(4) -0.003(3)
C5 0.038(5) 0.064(6) 0.040(4) -0.015(4) -0.011(4) 0.015(4)
C6 0.035(4) 0.041(4) 0.039(4) -0.014(3) -0.010(3) 0.008(3)
C7 0.029(4) 0.031(4) 0.043(4) -0.007(3) -0.002(3) -0.002(3)
C8 0.037(4) 0.048(5) 0.041(4) -0.011(4) -0.005(4) 0.002(4)
C9 0.030(4) 0.028(4) 0.059(5) -0.010(3) -0.006(3) -0.001(3)
C10 0.061(6) 0.055(6) 0.036(4) -0.018(4) -0.019(4) 0.031(5)
C11 0.039(4) 0.035(4) 0.041(4) -0.011(3) -0.008(3) 0.015(3)
C21 0.067(6) 0.037(5) 0.040(5) -0.003(4) -0.007(4) 0.011(4)
N3 0.034(4) 0.059(5) 0.077(6) 0.015(4) -0.005(4) 0.004(4)
C3AA 0.038(5) 0.068(7) 0.067(6) -0.003(5) 0.011(5) -0.001(5)
C0AA 0.044(5) 0.063(6) 0.051(5) 0.004(5) 0.006(4) 0.009(4)
C15 0.059(6) 0.063(7) 0.064(6) -0.007(5) 0.018(5) 0.001(5)
C20 0.078(9) 0.081(9) 0.073(8) -0.015(7) 0.015(7) -0.008(7)
C6AA 0.047(6) 0.069(7) 0.069(6) -0.002(6) 0.012(5) -0.005(5)
C7AA 0.066(9) 0.102(11) 0.120(13) -0.012(10) 0.019(8) -0.014(8)
C1AB 0.040(5) 0.058(6) 0.080(7) 0.017(6) -0.002(5) 0.010(4)

loop_
_atom_type_symbol
_atom_type_description
_atom_type_scat_dispersion_real
_atom_type_scat_dispersion_imag
_atom_type_scat_source
C C 0.0033 0.0016 'International Tables Vol C Tables 4.2.6.8 and 6.1.1.4'
H H 0.0000 0.0000 'International Tables Vol C Tables 4.2.6.8 and 6.1.1.4'
N N 0.0061 0.0033 'International Tables Vol C Tables 4.2.6.8 and 6.1.1.4'
O O 0.0106 0.0060 'International Tables Vol C Tables 4.2.6.8 and 6.1.1.4'
V V 0.3005 0.5294 'International Tables Vol C Tables 4.2.6.8 and 6.1.1.4'
Br Br -0.2901 2.4595 'International Tables Vol C Tables 4.2.6.8 and 6.1.1.4'

loop_
_geom_angle_atom_site_label_1
_geom_angle_atom_site_label_2
_geom_angle_atom_site_label_3
_geom_angle
_geom_angle_site_symmetry_1
_geom_angle_site_symmetry_3
O1 V2 O1 114.2(4) . 8_775
O2 V2 O1 83.8(2) . .
O2 V2 O1 159.7(2) 8_775 .
O2 V2 O1 159.7(2) . 8_775
O2 V2 O1 83.8(2) 8_775 8_775
O2 V2 O2 80.4(3) . 8_775
O3 V2 O1 86.1(2) 8_775 .
O3 V2 O1 80.2(2) 8_775 8_775
O3 V2 O1 86.1(2) . 8_775
O3 V2 O1 80.2(2) . .
O3 V2 O2 107.2(2) 8_775 8_775
O3 V2 O2 92.4(2) . 8_775
O3 V2 O2 107.2(2) . .
O3 V2 O2 92.4(2) 8_775 .
O3 V2 O3 154.5(4) 8_775 .
C11 O1 V2 114.5(5) . .
C7 O2 V2 115.3(5) . .
C6 O3 V2 115.3(5) . .
C7 C4 C9 116.9(8) . .
C8 C5 Br3 116.3(8) . .
C10 C5 Br3 122.1(7) . .
C10 C5 C8 121.7(9) . .
O3 C6 C8 124.7(9) . .
O3 C6 C11 114.9(7) . .
C11 C6 C8 120.3(8) . .
O2 C7 C4 123.9(8) . .
O2 C7 C7 114.6(4) . 8_775
C7 C7 C4 121.5(5) 8_775 .
C5 C8 C6 118.3(9) . .
C4 C9 Br1 117.2(7) . .
C9 C9 Br1 121.1(3) 8_775 .
C9 C9 C4 121.6(5) 8_775 .
C5 C10 Br4 122.1(7) . .
C5 C10 C21 122.0(8) . .
C21 C10 Br4 115.8(8) . .
O1 C11 C6 114.3(7) . .
O1 C11 C21 125.2(9) . .
C6 C11 C21 120.5(8) . .
C11 C21 C10 117.0(10) . .
C15 N3 C0AA 111.9(8) . .
C15 N3 C1AB 113.4(9) . .
C1AB N3 C0AA 109.3(8) . .
C0AA C3AA C6AA 109.1(9) . .
C3AA C0AA N3 114.4(8) . .
C1AB C2AA C4AA 115.7(14) . .
N3 C15 C20 109.5(10) . .
C1 C18 C20 110.0(16) . .
C15 C20 C18 109.1(12) . .
C15 C20 C18A 124(4) . .
C5AA C4AA C2AA 109.1(17) . .
C7AA C6AA C3AA 113.4(11) . .
C1A C18A C20 117(5) . .
C2AA C1AB N3 118.7(11) . .
C2AB C1AB N3 102.6(18) . .
C5AB C4AB C2AB 112(4) . .
C1AB C2AB C4AB 103(3) . .

loop_
_geom_bond_atom_site_label_1
_geom_bond_atom_site_label_2
_geom_bond_distance
_geom_bond_site_symmetry_2
Br1 C9 1.901(9) .
V2 O1 1.950(6) 8_775
V2 O1 1.950(6) .
V2 O2 1.939(6) .
V2 O2 1.939(6) 8_775
V2 O3 1.930(6) .
V2 O3 1.930(6) 8_775
Br3 C5 1.917(10) .
Br4 C10 1.917(9) .
O1 C11 1.333(10) .
O2 C7 1.330(10) .
O3 C6 1.325(10) .
C4 C7 1.404(11) .
C4 C9 1.405(12) .
C5 C8 1.371(13) .
C5 C10 1.348(16) .
C6 C8 1.397(12) .
C6 C11 1.392(13) .
C7 C7 1.397(17) 8_775
C9 C9 1.389(19) 8_775
C10 C21 1.400(15) .
C11 C21 1.397(12) .
N3 C0AA 1.536(13) .
N3 C15 1.469(14) .
N3 C1AB 1.520(15) .
C3AA C0AA 1.471(15) .
C3AA C6AA 1.509(14) .
C2AA C4AA 1.52(3) .
C2AA C1AB 1.514(18) .
C15 C20 1.478(17) .
C18 C20 1.507(17) .
C18 C1 1.48(3) .
C20 C18A 1.49(3) .
C4AA C5AA 1.50(3) .
C6AA C7AA 1.467(19) .
C18A C1A 1.47(8) .
C1AB C2AB 1.52(3) .
C5AB C4AB 1.48(6) .
C4AB C2AB 1.60(6) .
